data_1547248
loop_
_publ_author_name
'Kasthuri Balasubramani'
'Packianathan Thomas Muthiah'
'Daniel E Lynch'

_publ_section_title
;
 R22(8) motifs in Aminopyrimidine sulfonate/carboxylate interactions:
 Crystal structures of pyrimethaminium benzenesulfonate monohydrate
 (2:2:1) and 2-amino-4,6-dimethylpyrimidinium sulfosalicylate dihydrate
 (4:2:2)
;
_journal_name_full 'Chemistry Central Journal'
_journal_page_first 28
_journal_paper_doi 10.1186/1752-153X-1-28
_journal_volume 1
_journal_year 2007
_chemical_formula_sum 'C72 H76 Cl4 N16 O14 S4'
_chemical_formula_weight 1659.53
_chemical_name_common 'Pyrimethamine benzene sulfonate monohydrate'
_chemical_name_systematic
;
'2,4-diamino-5-(p-chlorophenyl)-6-ethylpyrimidinium benzene sulfonate
monohydrate'
;
_space_group_IT_number 2
_symmetry_cell_setting triclinic
_symmetry_space_group_name_Hall '-P 1'
_symmetry_space_group_name_H-M 'P -1'
_atom_sites_solution_hydrogens geom
_atom_sites_solution_primary direct
_atom_sites_solution_secondary difmap
_cell_angle_alpha 102.863(2)
_cell_angle_beta 102.187(2)
_cell_angle_gamma 108.805(2)
_cell_formula_units_Z 1
_cell_length_a 10.2783(3)
_cell_length_b 13.6919(3)
_cell_length_c 15.4164(4)
_cell_measurement_reflns_used 25
_cell_measurement_temperature 293(2)
_cell_measurement_theta_max 27.63
_cell_measurement_theta_min 3.17
_cell_volume 1905.83(10)
_computing_cell_refinement 'DENZO & COLLECT'
_computing_data_collection 'DENZO(Otwinowski & Minor, 1997) and COLLECT (Hooft, 1998)'
_computing_data_reduction 'DENZO & COLLECT'
_computing_molecular_graphics 'PLATON (Spek, 1997)'
_computing_publication_material 'PLATON (Spek, 1997)'
_computing_structure_refinement 'SHELXL-97 (Sheldrick, 1997)'
_computing_structure_solution 'SHELXS-97 (Sheldrick, 1997)'
_diffrn_ambient_temperature 293(2)
_diffrn_measured_fraction_theta_full 0.988
_diffrn_measured_fraction_theta_max 0.988
_diffrn_measurement_device_type 'Bruker Nonius Kappa CCD area detector'
_diffrn_measurement_method '\f and \w'
_diffrn_radiation_monochromator graphite
_diffrn_radiation_source 'fine-focus sealed tube'
_diffrn_radiation_type MoK\a
_diffrn_radiation_wavelength 0.71073
_diffrn_reflns_av_R_equivalents 0.0647
_diffrn_reflns_av_sigmaI/netI 0.0716
_diffrn_reflns_limit_h_max 13
_diffrn_reflns_limit_h_min -13
_diffrn_reflns_limit_k_max 17
_diffrn_reflns_limit_k_min -17
_diffrn_reflns_limit_l_max 20
_diffrn_reflns_limit_l_min -20
_diffrn_reflns_number 37595
_diffrn_reflns_theta_full 27.63
_diffrn_reflns_theta_max 27.63
_diffrn_reflns_theta_min 3.17
_diffrn_standards_interval_count 100
_diffrn_standards_interval_time 60
_diffrn_standards_number 1
_exptl_absorpt_coefficient_mu 0.340
_exptl_absorpt_correction_T_max 0.987
_exptl_absorpt_correction_T_min 0.936
_exptl_absorpt_correction_type multi-scan
_exptl_absorpt_process_details 'SORTAV (Blessing, 1996)'
_exptl_crystal_colour colourless
_exptl_crystal_density_diffrn 1.446
_exptl_crystal_density_method 'not measured'
_exptl_crystal_description plate-like
_exptl_crystal_F_000 864
_exptl_crystal_size_max 0.21
_exptl_crystal_size_mid 0.08
_exptl_crystal_size_min 0.04
_refine_diff_density_max 0.475
_refine_diff_density_min -0.510
_refine_diff_density_rms 0.074
_refine_ls_extinction_method none
_refine_ls_goodness_of_fit_ref 1.057
_refine_ls_hydrogen_treatment constr
_refine_ls_matrix_type full
_refine_ls_number_parameters 498
_refine_ls_number_reflns 8768
_refine_ls_number_restraints 0
_refine_ls_restrained_S_all 1.057
_refine_ls_R_factor_all 0.0954
_refine_ls_R_factor_gt 0.0509
_refine_ls_shift/su_max 0.001
_refine_ls_shift/su_mean 0.000
_refine_ls_structure_factor_coef Fsqd
_refine_ls_weighting_details 'calc w=1/[\s^2^(Fo^2^)+(0.0628P)^2^+0.2794P] where P=(Fo^2^+2Fc^2^)/3'
_refine_ls_weighting_scheme calc
_refine_ls_wR_factor_gt 0.1146
_refine_ls_wR_factor_ref 0.1314
_reflns_number_gt 5759
_reflns_number_total 8768
_reflns_threshold_expression >2sigma(I)
_cod_data_source_file 13065_2007_28_MOESM1_ESM.cif
_cod_data_source_block compound1
_cod_depositor_comments
;
The following automatic conversions were performed:

'_symmetry_cell_setting' value 'Triclinic' changed to 'triclinic'
according to the built-in table from CIF Core dictionary named
'cif_core.dic' version 2.4.1 from 2010-06-29.

'_exptl_absorpt_correction_type' value 'Multi-scan' changed to
'multi-scan' according to the built-in table from CIF Core dictionary
named 'cif_core.dic' version 2.4.1 from 2010-06-29.

Automatic conversion script
Id: cif_fix_values 5376 2017-05-30 11:51:03Z andrius 
;
_cod_original_cell_volume 1905.83(9)
_cod_original_sg_symbol_H-M P-1
_cod_database_code 1547248

loop_
_symmetry_equiv_pos_as_xyz
'x, y, z'
'-x, -y, -z'

loop_
_atom_site_label
_atom_site_type_symbol
_atom_site_fract_x
_atom_site_fract_y
_atom_site_fract_z
_atom_site_U_iso_or_equiv
_atom_site_adp_type
_atom_site_occupancy
_atom_site_symmetry_multiplicity
_atom_site_calc_flag
_atom_site_refinement_flags
_atom_site_disorder_assembly
_atom_site_disorder_group
S1A S 0.64874(6) 0.66418(4) 0.84540(4) 0.02177(15) Uani 1 1 d . . .
S1B S 1.14643(6) 0.91495(4) 0.71056(4) 0.02171(15) Uani 1 1 d . . .
ClA Cl 0.25947(7) -0.09349(5) 0.23534(5) 0.0388(2) Uani 1 1 d . . .
ClB Cl 1.13442(7) 0.65405(5) 0.26587(5) 0.03451(18) Uani 1 1 d . . .
O1B O 1.17958(17) 0.81863(12) 0.71323(11) 0.0244(4) Uani 1 1 d . . .
O1A O 0.76821(17) 0.73345(12) 0.82163(11) 0.0273(4) Uani 1 1 d . . .
O2A O 0.52870(17) 0.69859(13) 0.83768(11) 0.0292(4) Uani 1 1 d . . .
O3A O 0.60412(18) 0.54926(12) 0.79450(11) 0.0293(4) Uani 1 1 d . . .
O2B O 1.26702(18) 1.01552(12) 0.76930(11) 0.0308(4) Uani 1 1 d . . .
O3B O 1.01061(17) 0.90641(13) 0.72756(11) 0.0294(4) Uani 1 1 d . . .
O1W O 1.0490(10) 0.0001(7) 0.1128(6) 0.123(3) Uani 0.41 1 d P . .
N3A N 0.8657(2) 0.51001(14) 0.56271(13) 0.0213(4) Uani 1 1 d . . .
N1A N 0.6904(2) 0.49465(14) 0.64103(13) 0.0210(4) Uani 1 1 d . . .
H1A H 0.6645 0.5233 0.6865 0.025 Uiso 1 1 calc R . .
N4A N 0.8307(2) 0.37072(15) 0.43604(14) 0.0265(5) Uani 1 1 d . . .
H5A H 0.9127 0.4093 0.4324 0.032 Uiso 1 1 calc R . .
H6A H 0.7808 0.3071 0.3963 0.032 Uiso 1 1 calc R . .
N2B N 0.4776(2) -0.10676(15) -0.14258(13) 0.0262(5) Uani 1 1 d . . .
H3B H 0.5017 -0.1608 -0.1394 0.031 Uiso 1 1 calc R . .
H4B H 0.3951 -0.1178 -0.1792 0.031 Uiso 1 1 calc R . .
N3B N 0.6957(2) 0.00890(15) -0.03452(14) 0.0252(5) Uani 1 1 d . . .
N2A N 0.8919(2) 0.65174(14) 0.68804(13) 0.0240(5) Uani 1 1 d . . .
H3A H 0.9726 0.6905 0.6828 0.029 Uiso 1 1 calc R . .
H4A H 0.8598 0.6779 0.7310 0.029 Uiso 1 1 calc R . .
N1B N 0.5256(2) 0.07631(15) -0.09657(13) 0.0223(4) Uani 1 1 d . . .
H1B H 0.4413 0.0622 -0.1328 0.027 Uiso 1 1 calc R . .
N4B N 0.9113(2) 0.12623(17) 0.07123(15) 0.0329(5) Uani 1 1 d . . .
H5B H 0.9328 0.0709 0.0735 0.040 Uiso 1 1 calc R . .
H6B H 0.9720 0.1906 0.1049 0.040 Uiso 1 1 calc R . .
C6A C 0.6024(2) 0.39221(18) 0.58163(16) 0.0208(5) Uani 1 1 d . . .
C15B C 1.1257(2) 0.91739(18) 0.59418(16) 0.0221(5) Uani 1 1 d . . .
C4B C 0.7841(3) 0.11228(19) 0.01571(16) 0.0251(6) Uani 1 1 d . . .
C4A C 0.7811(2) 0.40930(18) 0.50277(16) 0.0220(5) Uani 1 1 d . . .
C12B C 1.0234(3) 0.52296(18) 0.19253(17) 0.0257(6) Uani 1 1 d . . .
C9A C 0.5501(2) 0.23755(18) 0.44041(16) 0.0224(5) Uani 1 1 d . . .
C5B C 0.7459(2) 0.20359(18) 0.01202(16) 0.0234(5) Uani 1 1 d . . .
C11B C 0.9002(3) 0.46669(19) 0.21111(16) 0.0258(6) Uani 1 1 d . . .
H11B H 0.8774 0.4980 0.2628 0.031 Uiso 1 1 calc R . .
C2A C 0.8172(2) 0.55174(17) 0.62986(16) 0.0201(5) Uani 1 1 d . . .
C10A C 0.4322(3) 0.22484(19) 0.36902(17) 0.0283(6) Uani 1 1 d . . .
H10A H 0.4134 0.2856 0.3636 0.034 Uiso 1 1 calc R . .
C7A C 0.4651(3) 0.34082(19) 0.60242(17) 0.0274(6) Uani 1 1 d . . .
H72A H 0.4867 0.3490 0.6686 0.033 Uiso 1 1 calc R . .
H71A H 0.4226 0.2637 0.5683 0.033 Uiso 1 1 calc R . .
C5A C 0.6431(2) 0.34690(18) 0.50956(16) 0.0209(5) Uani 1 1 d . . .
C15A C 0.7161(2) 0.67854(19) 0.96494(16) 0.0241(5) Uani 1 1 d . . .
C10B C 0.8110(3) 0.36329(19) 0.15219(16) 0.0254(5) Uani 1 1 d . . .
H10B H 0.7276 0.3252 0.1643 0.030 Uiso 1 1 calc R . .
C2B C 0.5681(2) -0.00632(18) -0.09091(16) 0.0226(5) Uani 1 1 d . . .
C6B C 0.6137(2) 0.18231(18) -0.04586(16) 0.0232(5) Uani 1 1 d . . .
C20B C 1.0361(3) 0.8227(2) 0.52144(17) 0.0279(6) Uani 1 1 d . . .
H20B H 0.9889 0.7595 0.5340 0.034 Uiso 1 1 calc R . .
C7B C 0.5539(3) 0.26466(19) -0.06268(17) 0.0288(6) Uani 1 1 d . . .
H71B H 0.6160 0.3349 -0.0171 0.035 Uiso 1 1 calc R . .
H72B H 0.4593 0.2450 -0.0537 0.035 Uiso 1 1 calc R . .
C13B C 1.0600(3) 0.47685(19) 0.11659(18) 0.0299(6) Uani 1 1 d . . .
H13B H 1.1440 0.5151 0.1051 0.036 Uiso 1 1 calc R . .
C9B C 0.8444(2) 0.31552(18) 0.07492(16) 0.0240(5) Uani 1 1 d . . .
C12A C 0.3720(3) 0.03442(19) 0.31458(18) 0.0293(6) Uani 1 1 d . . .
C14B C 0.9700(3) 0.37303(19) 0.05807(17) 0.0277(6) Uani 1 1 d . . .
H14B H 0.9938 0.3415 0.0070 0.033 Uiso 1 1 calc R . .
C16B C 1.1949(3) 1.01199(19) 0.57552(17) 0.0271(6) Uani 1 1 d . . .
H16B H 1.2546 1.0752 0.6244 0.033 Uiso 1 1 calc R . .
C8B C 0.5405(3) 0.2739(2) -0.16108(18) 0.0337(6) Uani 1 1 d . . .
H81B H 0.6331 0.2906 -0.1713 0.051 Uiso 1 1 calc R . .
H82B H 0.5073 0.3308 -0.1672 0.051 Uiso 1 1 calc R . .
H83B H 0.4728 0.2063 -0.2064 0.051 Uiso 1 1 calc R . .
C14A C 0.5780(3) 0.14625(19) 0.44697(18) 0.0293(6) Uani 1 1 d . . .
H14A H 0.6575 0.1535 0.4938 0.035 Uiso 1 1 calc R . .
C17B C 1.1747(3) 1.0118(2) 0.48391(19) 0.0330(6) Uani 1 1 d . . .
H17B H 1.2203 1.0752 0.4712 0.040 Uiso 1 1 calc R . .
C20A C 0.6766(3) 0.5901(2) 0.99640(19) 0.0349(6) Uani 1 1 d . . .
H20A H 0.6178 0.5214 0.9547 0.042 Uiso 1 1 calc R . .
C11A C 0.3415(3) 0.12310(19) 0.30534(17) 0.0298(6) Uani 1 1 d . . .
H11A H 0.2625 0.1153 0.2579 0.036 Uiso 1 1 calc R . .
C16A C 0.8042(3) 0.7820(2) 1.02673(18) 0.0363(7) Uani 1 1 d . . .
H16A H 0.8305 0.8411 1.0046 0.044 Uiso 1 1 calc R . .
C13A C 0.4883(3) 0.04415(19) 0.38416(19) 0.0331(6) Uani 1 1 d . . .
H13A H 0.5067 -0.0169 0.3892 0.040 Uiso 1 1 calc R . .
C19B C 1.0181(3) 0.8236(2) 0.43029(18) 0.0340(6) Uani 1 1 d . . .
H19B H 0.9593 0.7604 0.3811 0.041 Uiso 1 1 calc R . .
C18B C 1.0874(3) 0.9184(2) 0.41163(19) 0.0369(7) Uani 1 1 d . . .
H18B H 1.0747 0.9186 0.3501 0.044 Uiso 1 1 calc R . .
C8A C 0.3563(3) 0.3916(2) 0.5757(2) 0.0424(7) Uani 1 1 d . . .
H81A H 0.3990 0.4683 0.6081 0.064 Uiso 1 1 calc R . .
H82A H 0.2718 0.3588 0.5926 0.064 Uiso 1 1 calc R . .
H83A H 0.3299 0.3795 0.5095 0.064 Uiso 1 1 calc R . .
C17A C 0.8519(3) 0.7958(3) 1.1207(2) 0.0536(9) Uani 1 1 d . . .
H17A H 0.9098 0.8647 1.1626 0.064 Uiso 1 1 calc R . .
C19A C 0.7258(4) 0.6051(3) 1.0913(2) 0.0563(9) Uani 1 1 d . . .
H19A H 0.6996 0.5462 1.1137 0.068 Uiso 1 1 calc R . .
C18A C 0.8136(4) 0.7076(4) 1.1524(2) 0.0632(11) Uani 1 1 d . . .
H18A H 0.8474 0.7171 1.2158 0.076 Uiso 1 1 calc R . .

loop_
_atom_site_aniso_label
_atom_site_aniso_U_11
_atom_site_aniso_U_22
_atom_site_aniso_U_33
_atom_site_aniso_U_23
_atom_site_aniso_U_13
_atom_site_aniso_U_12
S1A 0.0204(3) 0.0207(3) 0.0213(3) 0.0034(2) 0.0067(2) 0.0061(2)
S1B 0.0190(3) 0.0203(3) 0.0206(3) 0.0028(2) 0.0036(2) 0.0050(2)
ClA 0.0403(4) 0.0214(3) 0.0405(4) -0.0046(3) 0.0218(3) -0.0021(3)
ClB 0.0283(3) 0.0211(3) 0.0423(4) 0.0015(3) 0.0051(3) 0.0040(3)
O1B 0.0246(9) 0.0204(8) 0.0261(9) 0.0065(7) 0.0057(7) 0.0080(7)
O1A 0.0258(9) 0.0246(8) 0.0302(9) 0.0072(7) 0.0128(8) 0.0063(7)
O2A 0.0221(9) 0.0351(10) 0.0313(10) 0.0103(8) 0.0059(8) 0.0138(8)
O3A 0.0357(10) 0.0195(8) 0.0263(9) 0.0002(7) 0.0139(8) 0.0044(7)
O2B 0.0284(10) 0.0213(8) 0.0272(9) 0.0009(7) -0.0026(8) 0.0015(7)
O3B 0.0248(9) 0.0372(10) 0.0269(9) 0.0073(8) 0.0101(7) 0.0135(8)
O1W 0.131(8) 0.118(7) 0.107(7) 0.028(5) 0.021(6) 0.047(6)
N3A 0.0190(10) 0.0195(9) 0.0216(10) 0.0030(8) 0.0067(8) 0.0048(8)
N1A 0.0196(10) 0.0188(9) 0.0209(10) 0.0013(8) 0.0079(8) 0.0051(8)
N4A 0.0231(11) 0.0217(10) 0.0292(11) -0.0003(9) 0.0138(9) 0.0034(9)
N2B 0.0193(10) 0.0243(10) 0.0291(11) 0.0047(9) 0.0023(9) 0.0066(9)
N3B 0.0187(10) 0.0257(10) 0.0249(11) 0.0032(9) 0.0033(9) 0.0060(9)
N2A 0.0205(10) 0.0200(10) 0.0268(11) 0.0024(9) 0.0100(9) 0.0033(8)
N1B 0.0167(10) 0.0252(10) 0.0209(10) 0.0041(8) 0.0038(8) 0.0064(8)
N4B 0.0224(11) 0.0281(11) 0.0342(12) -0.0002(10) -0.0032(9) 0.0063(9)
C6A 0.0181(12) 0.0211(11) 0.0211(12) 0.0069(10) 0.0043(10) 0.0060(10)
C15B 0.0187(12) 0.0266(12) 0.0213(12) 0.0056(10) 0.0051(10) 0.0112(10)
C4B 0.0221(13) 0.0281(13) 0.0220(13) 0.0050(10) 0.0076(10) 0.0071(10)
C4A 0.0213(12) 0.0205(11) 0.0231(12) 0.0055(10) 0.0062(10) 0.0079(10)
C12B 0.0215(13) 0.0208(12) 0.0287(13) 0.0061(10) 0.0002(10) 0.0065(10)
C9A 0.0201(12) 0.0174(11) 0.0270(13) 0.0039(10) 0.0118(10) 0.0033(10)
C5B 0.0200(12) 0.0252(12) 0.0210(12) 0.0038(10) 0.0078(10) 0.0052(10)
C11B 0.0253(13) 0.0290(13) 0.0219(12) 0.0055(11) 0.0059(10) 0.0117(11)
C2A 0.0170(12) 0.0202(11) 0.0226(12) 0.0073(10) 0.0058(10) 0.0062(9)
C10A 0.0348(15) 0.0226(12) 0.0258(13) 0.0063(11) 0.0094(11) 0.0098(11)
C7A 0.0235(13) 0.0246(12) 0.0259(13) 0.0023(11) 0.0109(11) 0.0009(10)
C5A 0.0171(12) 0.0200(11) 0.0231(12) 0.0049(10) 0.0054(10) 0.0057(9)
C15A 0.0200(12) 0.0313(13) 0.0235(12) 0.0056(11) 0.0084(10) 0.0139(10)
C10B 0.0189(12) 0.0258(12) 0.0255(13) 0.0052(10) 0.0058(10) 0.0036(10)
C2B 0.0204(12) 0.0244(12) 0.0205(12) 0.0043(10) 0.0087(10) 0.0056(10)
C6B 0.0230(13) 0.0251(12) 0.0203(12) 0.0044(10) 0.0110(10) 0.0069(10)
C20B 0.0263(14) 0.0276(13) 0.0255(13) 0.0032(11) 0.0059(11) 0.0094(11)
C7B 0.0258(14) 0.0280(13) 0.0279(14) 0.0040(11) 0.0053(11) 0.0098(11)
C13B 0.0239(13) 0.0271(13) 0.0365(15) 0.0089(12) 0.0118(11) 0.0061(11)
C9B 0.0194(12) 0.0237(12) 0.0242(13) 0.0045(10) 0.0043(10) 0.0058(10)
C12A 0.0293(14) 0.0221(12) 0.0321(14) 0.0010(11) 0.0190(12) 0.0034(11)
C14B 0.0243(13) 0.0284(13) 0.0281(14) 0.0053(11) 0.0103(11) 0.0081(11)
C16B 0.0220(13) 0.0267(13) 0.0322(14) 0.0086(11) 0.0102(11) 0.0082(11)
C8B 0.0390(16) 0.0278(13) 0.0341(15) 0.0086(12) 0.0140(13) 0.0116(12)
C14A 0.0205(13) 0.0270(13) 0.0400(15) 0.0088(12) 0.0096(11) 0.0095(11)
C17B 0.0248(14) 0.0421(15) 0.0418(16) 0.0220(13) 0.0180(12) 0.0142(12)
C20A 0.0429(17) 0.0396(15) 0.0319(15) 0.0134(12) 0.0138(13) 0.0255(13)
C11A 0.0317(15) 0.0250(13) 0.0237(13) 0.0031(11) 0.0062(11) 0.0042(11)
C16A 0.0235(14) 0.0437(16) 0.0294(14) -0.0019(13) 0.0062(11) 0.0077(12)
C13A 0.0303(15) 0.0195(12) 0.0515(17) 0.0079(12) 0.0192(13) 0.0103(11)
C19B 0.0313(15) 0.0427(16) 0.0232(13) 0.0022(12) 0.0055(11) 0.0154(13)
C18B 0.0336(15) 0.0600(19) 0.0260(14) 0.0171(14) 0.0155(12) 0.0229(14)
C8A 0.0215(14) 0.0532(18) 0.0482(18) 0.0117(15) 0.0113(13) 0.0114(13)
C17A 0.0317(17) 0.081(2) 0.0272(16) -0.0054(17) -0.0013(13) 0.0175(17)
C19A 0.077(2) 0.080(2) 0.0431(19) 0.0357(19) 0.0256(18) 0.054(2)
C18A 0.056(2) 0.115(3) 0.0235(16) 0.015(2) 0.0026(15) 0.049(2)

loop_
_atom_type_symbol
_atom_type_description
_atom_type_scat_dispersion_real
_atom_type_scat_dispersion_imag
_atom_type_scat_source
C C 0.0033 0.0016 'International Tables Vol C Tables 4.2.6.8 and 6.1.1.4'
H H 0.0000 0.0000 'International Tables Vol C Tables 4.2.6.8 and 6.1.1.4'
N N 0.0061 0.0033 'International Tables Vol C Tables 4.2.6.8 and 6.1.1.4'
O O 0.0106 0.0060 'International Tables Vol C Tables 4.2.6.8 and 6.1.1.4'
S S 0.1246 0.1234 'International Tables Vol C Tables 4.2.6.8 and 6.1.1.4'
Cl Cl 0.1484 0.1585 'International Tables Vol C Tables 4.2.6.8 and 6.1.1.4'

loop_
_geom_angle_atom_site_label_1
_geom_angle_atom_site_label_2
_geom_angle_atom_site_label_3
_geom_angle
_geom_angle_site_symmetry_1
_geom_angle_site_symmetry_3
O2A S1A O3A 112.61(10) . .
O2A S1A O1A 113.23(10) . .
O3A S1A O1A 111.99(10) . .
O2A S1A C15A 105.84(10) . .
O3A S1A C15A 106.18(11) . .
O1A S1A C15A 106.30(11) . .
O3B S1B O2B 113.66(10) . .
O3B S1B O1B 112.65(10) . .
O2B S1B O1B 112.01(10) . .
O3B S1B C15B 106.67(10) . .
O2B S1B C15B 105.93(11) . .
O1B S1B C15B 105.16(10) . .
C2A N3A C4A 117.83(19) . .
C2A N1A C6A 121.66(19) . .
C2A N1A H1A 119.2 . .
C6A N1A H1A 119.2 . .
C4A N4A H5A 120.0 . .
C4A N4A H6A 120.0 . .
H5A N4A H6A 120.0 . .
C2B N2B H3B 120.0 . .
C2B N2B H4B 120.0 . .
H3B N2B H4B 120.0 . .
C2B N3B C4B 116.8(2) . .
C2A N2A H3A 120.0 . .
C2A N2A H4A 120.0 . .
H3A N2A H4A 120.0 . .
C2B N1B C6B 121.6(2) . .
C2B N1B H1B 119.2 . .
C6B N1B H1B 119.2 . .
C4B N4B H5B 120.0 . .
C4B N4B H6B 120.0 . .
H5B N4B H6B 120.0 . .
C5A C6A N1A 119.2(2) . .
C5A C6A C7A 125.6(2) . .
N1A C6A C7A 115.13(19) . .
C16B C15B C20B 120.4(2) . .
C16B C15B S1B 120.99(18) . .
C20B C15B S1B 118.55(19) . .
N4B C4B N3B 116.1(2) . .
N4B C4B C5B 120.7(2) . .
N3B C4B C5B 123.2(2) . .
N4A C4A N3A 116.6(2) . .
N4A C4A C5A 121.0(2) . .
N3A C4A C5A 122.4(2) . .
C11B C12B C13B 121.1(2) . .
C11B C12B ClB 119.31(19) . .
C13B C12B ClB 119.62(19) . .
C10A C9A C14A 118.6(2) . .
C10A C9A C5A 120.5(2) . .
C14A C9A C5A 120.9(2) . .
C6B C5B C4B 117.0(2) . .
C6B C5B C9B 122.3(2) . .
C4B C5B C9B 120.5(2) . .
C12B C11B C10B 119.3(2) . .
C12B C11B H11B 120.3 . .
C10B C11B H11B 120.3 . .
N2A C2A N3A 120.7(2) . .
N2A C2A N1A 117.4(2) . .
N3A C2A N1A 121.90(19) . .
C9A C10A C11A 121.5(2) . .
C9A C10A H10A 119.3 . .
C11A C10A H10A 119.3 . .
C6A C7A C8A 112.0(2) . .
C6A C7A H72A 109.2 . .
C8A C7A H72A 109.2 . .
C6A C7A H71A 109.2 . .
C8A C7A H71A 109.2 . .
H72A C7A H71A 107.9 . .
C6A C5A C4A 116.9(2) . .
C6A C5A C9A 122.0(2) . .
C4A C5A C9A 121.10(19) . .
C20A C15A C16A 121.1(2) . .
C20A C15A S1A 120.45(19) . .
C16A C15A S1A 118.4(2) . .
C11B C10B C9B 120.8(2) . .
C11B C10B H10B 119.6 . .
C9B C10B H10B 119.6 . .
N2B C2B N3B 119.0(2) . .
N2B C2B N1B 118.3(2) . .
N3B C2B N1B 122.6(2) . .
C5B C6B N1B 118.7(2) . .
C5B C6B C7B 126.0(2) . .
N1B C6B C7B 115.2(2) . .
C19B C20B C15B 119.2(2) . .
C19B C20B H20B 120.4 . .
C15B C20B H20B 120.4 . .
C6B C7B C8B 112.6(2) . .
C6B C7B H71B 109.1 . .
C8B C7B H71B 109.1 . .
C6B C7B H72B 109.1 . .
C8B C7B H72B 109.1 . .
H71B C7B H72B 107.8 . .
C14B C13B C12B 119.1(2) . .
C14B C13B H13B 120.4 . .
C12B C13B H13B 120.4 . .
C14B C9B C10B 119.0(2) . .
C14B C9B C5B 121.2(2) . .
C10B C9B C5B 119.8(2) . .
C13A C12A C11A 121.8(2) . .
C13A C12A ClA 119.4(2) . .
C11A C12A ClA 118.8(2) . .
C13B C14B C9B 120.7(2) . .
C13B C14B H14B 119.7 . .
C9B C14B H14B 119.7 . .
C17B C16B C15B 119.6(2) . .
C17B C16B H16B 120.2 . .
C15B C16B H16B 120.2 . .
C7B C8B H81B 109.5 . .
C7B C8B H82B 109.5 . .
H81B C8B H82B 109.5 . .
C7B C8B H83B 109.5 . .
H81B C8B H83B 109.5 . .
H82B C8B H83B 109.5 . .
C9A C14A C13A 120.6(2) . .
C9A C14A H14A 119.7 . .
C13A C14A H14A 119.7 . .
C18B C17B C16B 120.3(3) . .
C18B C17B H17B 119.8 . .
C16B C17B H17B 119.8 . .
C15A C20A C19A 119.0(3) . .
C15A C20A H20A 120.5 . .
C19A C20A H20A 120.5 . .
C12A C11A C10A 118.2(2) . .
C12A C11A H11A 120.9 . .
C10A C11A H11A 120.9 . .
C17A C16A C15A 119.4(3) . .
C17A C16A H16A 120.3 . .
C15A C16A H16A 120.3 . .
C12A C13A C14A 119.3(2) . .
C12A C13A H13A 120.4 . .
C14A C13A H13A 120.4 . .
C20B C19B C18B 120.4(2) . .
C20B C19B H19B 119.8 . .
C18B C19B H19B 119.8 . .
C17B C18B C19B 120.1(3) . .
C17B C18B H18B 120.0 . .
C19B C18B H18B 120.0 . .
C7A C8A H81A 109.5 . .
C7A C8A H82A 109.5 . .
H81A C8A H82A 109.5 . .
C7A C8A H83A 109.5 . .
H81A C8A H83A 109.5 . .
H82A C8A H83A 109.5 . .
C18A C17A C16A 119.8(3) . .
C18A C17A H17A 120.1 . .
C16A C17A H17A 120.1 . .
C18A C19A C20A 119.8(3) . .
C18A C19A H19A 120.1 . .
C20A C19A H19A 120.1 . .
C17A C18A C19A 120.9(3) . .
C17A C18A H18A 119.5 . .
C19A C18A H18A 119.5 . .

loop_
_geom_bond_atom_site_label_1
_geom_bond_atom_site_label_2
_geom_bond_distance
_geom_bond_site_symmetry_2
S1A O2A 1.4479(17) .
S1A O3A 1.4611(16) .
S1A O1A 1.4615(17) .
S1A C15A 1.768(2) .
S1B O3B 1.4470(17) .
S1B O2B 1.4570(16) .
S1B O1B 1.4714(17) .
S1B C15B 1.771(2) .
ClA C12A 1.744(2) .
ClB C12B 1.742(2) .
N3A C2A 1.336(3) .
N3A C4A 1.353(3) .
N1A C2A 1.355(3) .
N1A C6A 1.373(3) .
N1A H1A 0.8600 .
N4A C4A 1.323(3) .
N4A H5A 0.8600 .
N4A H6A 0.8600 .
N2B C2B 1.329(3) .
N2B H3B 0.8600 .
N2B H4B 0.8600 .
N3B C2B 1.335(3) .
N3B C4B 1.347(3) .
N2A C2A 1.324(3) .
N2A H3A 0.8600 .
N2A H4A 0.8600 .
N1B C2B 1.351(3) .
N1B C6B 1.373(3) .
N1B H1B 0.8600 .
N4B C4B 1.331(3) .
N4B H5B 0.8600 .
N4B H6B 0.8600 .
C6A C5A 1.361(3) .
C6A C7A 1.496(3) .
C15B C16B 1.387(3) .
C15B C20B 1.391(3) .
C4B C5B 1.435(3) .
C4A C5A 1.440(3) .
C12B C11B 1.379(3) .
C12B C13B 1.386(3) .
C9A C10A 1.387(3) .
C9A C14A 1.390(3) .
C9A C5A 1.493(3) .
C5B C6B 1.358(3) .
C5B C9B 1.496(3) .
C11B C10B 1.382(3) .
C11B H11B 0.9300 .
C10A C11A 1.393(3) .
C10A H10A 0.9300 .
C7A C8A 1.529(4) .
C7A H72A 0.9700 .
C7A H71A 0.9700 .
C15A C20A 1.376(4) .
C15A C16A 1.394(3) .
C10B C9B 1.391(3) .
C10B H10B 0.9300 .
C6B C7B 1.492(3) .
C20B C19B 1.382(4) .
C20B H20B 0.9300 .
C7B C8B 1.531(4) .
C7B H71B 0.9700 .
C7B H72B 0.9700 .
C13B C14B 1.385(3) .
C13B H13B 0.9300 .
C9B C14B 1.390(3) .
C12A C13A 1.375(4) .
C12A C11A 1.377(4) .
C14B H14B 0.9300 .
C16B C17B 1.383(4) .
C16B H16B 0.9300 .
C8B H81B 0.9600 .
C8B H82B 0.9600 .
C8B H83B 0.9600 .
C14A C13A 1.390(3) .
C14A H14A 0.9300 .
C17B C18B 1.373(4) .
C17B H17B 0.9300 .
C20A C19A 1.388(4) .
C20A H20A 0.9300 .
C11A H11A 0.9300 .
C16A C17A 1.376(4) .
C16A H16A 0.9300 .
C13A H13A 0.9300 .
C19B C18B 1.390(4) .
C19B H19B 0.9300 .
C18B H18B 0.9300 .
C8A H81A 0.9600 .
C8A H82A 0.9600 .
C8A H83A 0.9600 .
C17A C18A 1.374(5) .
C17A H17A 0.9300 .
C19A C18A 1.382(5) .
C19A H19A 0.9300 .
C18A H18A 0.9300 .
